data_7114661
loop_
_publ_author_name
'Kirsten Reuter'
'Carsten von Hanisch'

_publ_section_title
;
 Stepwise synthesis of a stable diphosphasilirane and its unexpected
 dimerization
;
_journal_name_full Chem.Commun.
_journal_page_first 7709
_journal_paper_doi 10.1039/C4CC02489C
_journal_volume 50
_journal_year 2014
_chemical_formula_moiety 'C26 H62 O5 P2 Si3 Sr'
_chemical_formula_sum 'C26 H62 O5 P2 Si3 Sr'
_chemical_formula_weight 688.59
_chemical_name_systematic
; 
 ? 
;
_space_group_IT_number 61
_symmetry_cell_setting orthorhombic
_symmetry_space_group_name_Hall '-P 2ac 2ab'
_symmetry_space_group_name_H-M 'P b c a'
_atom_sites_solution_hydrogens geom
_atom_sites_solution_primary direct
_atom_sites_solution_secondary difmap
_audit_creation_method SHELXL-97
_cell_angle_alpha 90.00
_cell_angle_beta 90.00
_cell_angle_gamma 90.00
_cell_formula_units_Z 8
_cell_length_a 14.051(3)
_cell_length_b 16.095(3)
_cell_length_c 33.152(7)
_cell_measurement_reflns_used 3007
_cell_measurement_temperature 100(2)
_cell_measurement_theta_max 22.50
_cell_measurement_theta_min 1.23
_cell_volume 7497(3)
_computing_structure_refinement 'SHELXL-97 (Sheldrick, 1997)'
_computing_structure_solution 'SHELXS-97 (Sheldrick, 1990)'
_diffrn_ambient_temperature 100(2)
_diffrn_measured_fraction_theta_full 1.000
_diffrn_measured_fraction_theta_max 1.000
_diffrn_measurement_device_type IPDS
_diffrn_radiation_monochromator graphite
_diffrn_radiation_source 'fine-focus sealed tube'
_diffrn_radiation_type MoK\a
_diffrn_radiation_wavelength 0.71073
_diffrn_reflns_av_R_equivalents 0.1286
_diffrn_reflns_av_sigmaI/netI 0.0940
_diffrn_reflns_limit_h_max 15
_diffrn_reflns_limit_h_min -15
_diffrn_reflns_limit_k_max 17
_diffrn_reflns_limit_k_min -17
_diffrn_reflns_limit_l_max 34
_diffrn_reflns_limit_l_min -35
_diffrn_reflns_number 47121
_diffrn_reflns_theta_full 22.50
_diffrn_reflns_theta_max 22.50
_diffrn_reflns_theta_min 1.23
_exptl_absorpt_coefficient_mu 1.649
_exptl_absorpt_correction_type none
_exptl_crystal_colour colorless
_exptl_crystal_density_diffrn 1.220
_exptl_crystal_density_method 'not measured'
_exptl_crystal_F_000 2944
_exptl_crystal_size_max 0.29
_exptl_crystal_size_mid 0.27
_exptl_crystal_size_min 0.26
_refine_diff_density_max 0.357
_refine_diff_density_min -0.361
_refine_diff_density_rms 0.059
_refine_ls_extinction_method none
_refine_ls_goodness_of_fit_ref 0.792
_refine_ls_hydrogen_treatment constr
_refine_ls_matrix_type full
_refine_ls_number_parameters 343
_refine_ls_number_reflns 4900
_refine_ls_number_restraints 0
_refine_ls_restrained_S_all 0.792
_refine_ls_R_factor_all 0.0736
_refine_ls_R_factor_gt 0.0366
_refine_ls_shift/su_max 0.039
_refine_ls_shift/su_mean 0.002
_refine_ls_structure_factor_coef Fsqd
_refine_ls_weighting_details 'calc w=1/[\s^2^(Fo^2^)+(0.0310P)^2^+0.0000P] where P=(Fo^2^+2Fc^2^)/3'
_refine_ls_weighting_scheme calc
_refine_ls_wR_factor_gt 0.0705
_refine_ls_wR_factor_ref 0.0763
_reflns_number_gt 3007
_reflns_number_total 4900
_reflns_threshold_expression >2sigma(I)
_cod_data_source_file c4cc02489c2.cif
_cod_data_source_block h:\carsten\todo\kirsten\kr24a\pbca
_cod_original_sg_symbol_H-M Pbca
_cod_database_code 7114661

loop_
_symmetry_equiv_pos_as_xyz
'x, y, z'
'-x+1/2, -y, z+1/2'
'x+1/2, -y+1/2, -z'
'-x, y+1/2, -z+1/2'
'-x, -y, -z'
'x-1/2, y, -z-1/2'
'-x-1/2, y-1/2, z'
'x, -y-1/2, z-1/2'

loop_
_atom_site_label
_atom_site_type_symbol
_atom_site_fract_x
_atom_site_fract_y
_atom_site_fract_z
_atom_site_U_iso_or_equiv
_atom_site_adp_type
_atom_site_occupancy
_atom_site_symmetry_multiplicity
_atom_site_calc_flag
_atom_site_refinement_flags
_atom_site_disorder_assembly
_atom_site_disorder_group
Si1 Si 1.01897(9) 0.23500(9) 0.32347(4) 0.0341(3) Uani 1 1 d . . .
Si2 Si 1.14530(9) 0.10750(8) 0.37213(3) 0.0318(3) Uani 1 1 d . . .
Si3 Si 0.98798(8) 0.22268(8) 0.42248(3) 0.0308(3) Uani 1 1 d . B .
P1 P 0.90048(8) 0.24690(9) 0.36709(4) 0.0346(3) Uani 1 1 d . B .
P2 P 1.05128(8) 0.09448(8) 0.42483(3) 0.0307(3) Uani 1 1 d . B .
Sr1 Sr 0.86233(3) 0.06239(3) 0.382727(12) 0.03373(13) Uani 1 1 d . . .
O1 O 1.10368(19) 0.16887(19) 0.33598(8) 0.0364(8) Uani 1 1 d . . .
O2 O 0.6798(2) 0.0872(2) 0.39089(9) 0.0467(9) Uani 1 1 d . B .
O3 O 0.7887(2) 0.0223(2) 0.45068(9) 0.0566(11) Uani 1 1 d . B .
O4 O 0.8020(2) -0.0048(2) 0.31645(10) 0.0452(9) Uani 1 1 d . B .
O5 O 0.8654(3) -0.0972(2) 0.37977(12) 0.0633(10) Uani 1 1 d . B .
C1 C 0.9678(3) 0.1919(3) 0.27500(13) 0.0412(13) Uani 1 1 d . . .
H1 H 0.9431 0.1356 0.2823 0.049 Uiso 1 1 calc R . .
C2 C 1.0389(4) 0.1766(4) 0.24130(14) 0.0603(16) Uani 1 1 d . . .
H2A H 1.0880 0.1379 0.2507 0.072 Uiso 1 1 calc R . .
H2B H 1.0686 0.2293 0.2335 0.072 Uiso 1 1 calc R . .
H2C H 1.0059 0.1527 0.2180 0.072 Uiso 1 1 calc R . .
C3 C 0.8808(4) 0.2398(4) 0.25945(15) 0.0686(18) Uani 1 1 d . . .
H3A H 0.8988 0.2975 0.2539 0.082 Uiso 1 1 calc R . .
H3B H 0.8304 0.2386 0.2799 0.082 Uiso 1 1 calc R . .
H3C H 0.8576 0.2138 0.2346 0.082 Uiso 1 1 calc R . .
C4 C 1.0844(3) 0.3372(3) 0.31528(14) 0.0403(13) Uani 1 1 d . . .
H4 H 1.1102 0.3526 0.3424 0.048 Uiso 1 1 calc R . .
C5 C 1.1701(4) 0.3328(4) 0.28798(16) 0.0623(17) Uani 1 1 d . . .
H5A H 1.1501 0.3151 0.2610 0.075 Uiso 1 1 calc R . .
H5B H 1.2158 0.2926 0.2989 0.075 Uiso 1 1 calc R . .
H5C H 1.2000 0.3876 0.2864 0.075 Uiso 1 1 calc R . .
C6 C 1.0205(4) 0.4098(4) 0.3030(2) 0.096(3) Uani 1 1 d . . .
H6A H 0.9721 0.4188 0.3238 0.116 Uiso 1 1 calc R . .
H6B H 0.9894 0.3970 0.2773 0.116 Uiso 1 1 calc R . .
H6C H 1.0592 0.4601 0.3001 0.116 Uiso 1 1 calc R . .
C7 C 1.1651(3) 0.0024(3) 0.34784(14) 0.0418(13) Uani 1 1 d . . .
H7 H 1.2195 0.0085 0.3286 0.050 Uiso 1 1 calc R . .
C8 C 1.0785(4) -0.0255(3) 0.32322(17) 0.0643(17) Uani 1 1 d . . .
H8A H 1.0649 0.0157 0.3023 0.077 Uiso 1 1 calc R . .
H8B H 1.0232 -0.0309 0.3411 0.077 Uiso 1 1 calc R . .
H8C H 1.0920 -0.0793 0.3106 0.077 Uiso 1 1 calc R . .
C9 C 1.1918(3) -0.0660(3) 0.37765(15) 0.0492(13) Uani 1 1 d . . .
H9A H 1.1406 -0.0728 0.3974 0.059 Uiso 1 1 calc R . .
H9B H 1.2508 -0.0507 0.3916 0.059 Uiso 1 1 calc R . .
H9C H 1.2014 -0.1183 0.3631 0.059 Uiso 1 1 calc R . .
C10 C 1.2660(3) 0.1551(3) 0.38444(14) 0.0372(11) Uani 1 1 d . . .
H10 H 1.2530 0.2137 0.3928 0.045 Uiso 1 1 calc R . .
C11 C 1.3327(3) 0.1605(5) 0.34849(16) 0.083(2) Uani 1 1 d . . .
H11A H 1.3035 0.1947 0.3274 0.099 Uiso 1 1 calc R . .
H11B H 1.3447 0.1046 0.3379 0.099 Uiso 1 1 calc R . .
H11C H 1.3930 0.1857 0.3569 0.099 Uiso 1 1 calc R . .
C12 C 1.3192(3) 0.1156(4) 0.41913(15) 0.0518(14) Uani 1 1 d . . .
H12A H 1.3315 0.0570 0.4130 0.062 Uiso 1 1 calc R . .
H12B H 1.2808 0.1196 0.4437 0.062 Uiso 1 1 calc R . .
H12C H 1.3798 0.1446 0.4232 0.062 Uiso 1 1 calc R . .
C13 C 0.8959(3) 0.2242(3) 0.46486(13) 0.0371(12) Uani 1 1 d . . .
H13 H 0.8510 0.1775 0.4590 0.045 Uiso 1 1 calc R B .
C14 C 0.8346(4) 0.3024(4) 0.46686(15) 0.0650(18) Uani 1 1 d . B .
H14A H 0.8007 0.3096 0.4413 0.078 Uiso 1 1 calc R . .
H14B H 0.8754 0.3508 0.4717 0.078 Uiso 1 1 calc R . .
H14C H 0.7885 0.2971 0.4889 0.078 Uiso 1 1 calc R . .
C15 C 0.9379(3) 0.2058(3) 0.50685(13) 0.0448(13) Uani 1 1 d . B .
H15A H 0.9852 0.2483 0.5136 0.054 Uiso 1 1 calc R . .
H15B H 0.9683 0.1511 0.5066 0.054 Uiso 1 1 calc R . .
H15C H 0.8868 0.2065 0.5270 0.054 Uiso 1 1 calc R . .
C16 C 1.0824(3) 0.3067(3) 0.42993(14) 0.0410(13) Uani 1 1 d . . .
H16 H 1.1234 0.3039 0.4053 0.049 Uiso 1 1 calc R B .
C17 C 1.0449(4) 0.3951(3) 0.4311(2) 0.0701(18) Uani 1 1 d . B .
H17A H 0.9997 0.4009 0.4534 0.084 Uiso 1 1 calc R . .
H17B H 1.0128 0.4077 0.4056 0.084 Uiso 1 1 calc R . .
H17C H 1.0981 0.4337 0.4350 0.084 Uiso 1 1 calc R . .
C18 C 1.1499(4) 0.2907(4) 0.46547(15) 0.0578(15) Uani 1 1 d . B .
H18A H 1.1826 0.2375 0.4615 0.069 Uiso 1 1 calc R . .
H18B H 1.1133 0.2888 0.4906 0.069 Uiso 1 1 calc R . .
H18C H 1.1970 0.3355 0.4670 0.069 Uiso 1 1 calc R . .
C19 C 0.8394(3) -0.0046(3) 0.48595(14) 0.0474(14) Uani 1 1 d . . .
H19A H 0.8838 0.0390 0.4944 0.057 Uiso 1 1 calc R B .
H19B H 0.8749 -0.0554 0.4797 0.057 Uiso 1 1 calc R . .
H19C H 0.7941 -0.0157 0.5078 0.057 Uiso 1 1 calc R . .
C20 C 0.6911(3) 0.0307(4) 0.45670(16) 0.0542(15) Uani 1 1 d . . .
H20A H 0.6794 0.0805 0.4735 0.065 Uiso 1 1 calc R A 1
H20B H 0.6677 -0.0183 0.4718 0.065 Uiso 1 1 calc R A 1
C21A C 0.6381(13) 0.0383(9) 0.4200(5) 0.055(4) Uani 0.60 1 d P B 1
H21A H 0.6282 -0.0180 0.4086 0.066 Uiso 0.60 1 calc PR B 1
H21B H 0.5746 0.0615 0.4264 0.066 Uiso 0.60 1 calc PR B 1
C21B C 0.637(2) 0.0815(13) 0.4299(7) 0.059(6) Uani 0.40 1 d P B 2
H21C H 0.6306 0.1379 0.4416 0.071 Uiso 0.40 1 calc PR B 2
H21D H 0.5720 0.0579 0.4272 0.071 Uiso 0.40 1 calc PR B 2
C22 C 0.6201(4) 0.1188(4) 0.36009(17) 0.0624(16) Uani 1 1 d . . .
H22A H 0.6211 0.0809 0.3369 0.075 Uiso 1 1 calc R B .
H22B H 0.6430 0.1737 0.3517 0.075 Uiso 1 1 calc R . .
H22C H 0.5549 0.1236 0.3703 0.075 Uiso 1 1 calc R . .
C23 C 0.9207(5) -0.1480(4) 0.40619(19) 0.078(2) Uani 1 1 d . . .
H23A H 0.9014 -0.1379 0.4342 0.094 Uiso 1 1 calc R B .
H23B H 0.9883 -0.1345 0.4030 0.094 Uiso 1 1 calc R . .
H23C H 0.9104 -0.2067 0.3995 0.094 Uiso 1 1 calc R . .
C24 C 0.8331(3) -0.1392(3) 0.34491(19) 0.0582(16) Uani 1 1 d . . .
H24A H 0.8015 -0.1917 0.3529 0.070 Uiso 1 1 calc R B .
H24B H 0.8880 -0.1532 0.3275 0.070 Uiso 1 1 calc R . .
C25 C 0.7659(4) -0.0869(4) 0.32238(19) 0.0675(17) Uani 1 1 d . B .
H25A H 0.7530 -0.1127 0.2958 0.081 Uiso 1 1 calc R . .
H25B H 0.7049 -0.0839 0.3373 0.081 Uiso 1 1 calc R . .
C26 C 0.7639(4) 0.0345(4) 0.28183(16) 0.0679(18) Uani 1 1 d . . .
H26A H 0.8115 0.0720 0.2703 0.082 Uiso 1 1 calc R B .
H26B H 0.7072 0.0663 0.2894 0.082 Uiso 1 1 calc R . .
H26C H 0.7465 -0.0077 0.2618 0.082 Uiso 1 1 calc R . .

loop_
_atom_site_aniso_label
_atom_site_aniso_U_11
_atom_site_aniso_U_22
_atom_site_aniso_U_33
_atom_site_aniso_U_23
_atom_site_aniso_U_13
_atom_site_aniso_U_12
Si1 0.0394(7) 0.0416(9) 0.0212(6) 0.0040(6) 0.0022(6) 0.0089(7)
Si2 0.0335(7) 0.0385(8) 0.0232(7) 0.0017(5) -0.0003(6) 0.0073(7)
Si3 0.0321(7) 0.0380(8) 0.0223(6) 0.0005(6) 0.0018(6) 0.0014(6)
P1 0.0347(6) 0.0430(8) 0.0262(6) 0.0046(6) 0.0009(5) 0.0076(7)
P2 0.0305(6) 0.0390(8) 0.0227(6) 0.0031(6) -0.0011(5) 0.0017(6)
Sr1 0.0319(2) 0.0431(3) 0.0262(2) -0.0009(2) -0.0040(2) -0.0022(2)
O1 0.0387(18) 0.048(2) 0.0226(17) 0.0089(15) 0.0077(13) 0.0130(15)
O2 0.0362(17) 0.066(3) 0.038(2) 0.0026(18) -0.0020(16) 0.0060(17)
O3 0.035(2) 0.100(3) 0.036(2) 0.024(2) -0.0035(15) -0.0135(19)
O4 0.045(2) 0.050(3) 0.041(2) -0.0090(17) -0.0125(16) -0.0049(18)
O5 0.082(2) 0.044(2) 0.064(2) 0.003(2) -0.008(2) 0.010(2)
C1 0.047(3) 0.049(3) 0.027(3) 0.003(2) -0.005(2) 0.012(3)
C2 0.079(4) 0.076(4) 0.026(3) -0.004(3) 0.005(3) 0.007(3)
C3 0.092(4) 0.082(5) 0.032(3) -0.005(3) -0.027(3) 0.033(4)
C4 0.046(3) 0.045(3) 0.030(3) 0.006(2) 0.009(2) 0.006(3)
C5 0.059(4) 0.073(4) 0.054(4) -0.004(3) 0.015(3) -0.015(3)
C6 0.069(4) 0.056(5) 0.164(7) 0.043(5) 0.028(4) 0.002(4)
C7 0.045(3) 0.049(4) 0.031(3) -0.002(2) 0.001(2) 0.012(3)
C8 0.081(4) 0.054(4) 0.059(4) -0.023(3) -0.020(3) 0.025(3)
C9 0.052(3) 0.040(3) 0.055(3) -0.004(3) -0.008(3) 0.009(3)
C10 0.034(3) 0.043(3) 0.035(3) 0.004(3) 0.004(2) 0.006(2)
C11 0.037(3) 0.164(7) 0.047(4) 0.029(4) 0.006(3) 0.003(4)
C12 0.047(3) 0.067(4) 0.041(3) 0.003(3) -0.010(2) -0.010(3)
C13 0.037(3) 0.047(3) 0.027(3) 0.005(2) 0.001(2) 0.001(2)
C14 0.061(4) 0.096(5) 0.037(3) 0.019(3) 0.025(3) 0.038(3)
C15 0.044(3) 0.061(4) 0.030(3) -0.001(3) 0.006(2) 0.007(3)
C16 0.042(3) 0.046(3) 0.035(3) -0.009(2) 0.006(2) 0.001(2)
C17 0.065(4) 0.043(4) 0.103(5) -0.023(4) 0.019(3) -0.011(3)
C18 0.048(3) 0.077(4) 0.048(3) -0.017(3) 0.000(3) -0.017(3)
C19 0.052(3) 0.054(4) 0.036(3) 0.009(2) -0.004(2) -0.002(3)
C20 0.045(3) 0.066(4) 0.052(3) 0.003(3) 0.010(3) 0.009(3)
C21A 0.030(6) 0.080(11) 0.055(9) -0.002(8) -0.003(6) -0.015(10)
C21B 0.050(10) 0.078(17) 0.050(13) 0.002(11) 0.022(10) -0.001(17)
C22 0.058(4) 0.061(4) 0.067(4) 0.003(3) -0.016(3) 0.007(3)
C23 0.106(5) 0.057(4) 0.070(4) 0.022(3) 0.010(4) 0.020(4)
C24 0.040(3) 0.043(4) 0.091(5) -0.012(3) -0.007(3) -0.004(3)
C25 0.070(4) 0.054(4) 0.079(4) -0.023(3) -0.014(3) -0.005(3)
C26 0.071(4) 0.078(5) 0.055(4) -0.009(3) -0.024(3) 0.000(3)

loop_
_atom_type_symbol
_atom_type_description
_atom_type_scat_dispersion_real
_atom_type_scat_dispersion_imag
_atom_type_scat_source
C C 0.0033 0.0016 'International Tables Vol C Tables 4.2.6.8 and 6.1.1.4'
H H 0.0000 0.0000 'International Tables Vol C Tables 4.2.6.8 and 6.1.1.4'
O O 0.0106 0.0060 'International Tables Vol C Tables 4.2.6.8 and 6.1.1.4'
Si Si 0.0817 0.0704 'International Tables Vol C Tables 4.2.6.8 and 6.1.1.4'
P P 0.1023 0.0942 'International Tables Vol C Tables 4.2.6.8 and 6.1.1.4'
Sr Sr -1.5307 3.2498 'International Tables Vol C Tables 4.2.6.8 and 6.1.1.4'

loop_
_geom_angle_atom_site_label_1
_geom_angle_atom_site_label_2
_geom_angle_atom_site_label_3
_geom_angle
O1 Si1 C1 104.54(18)
O1 Si1 C4 104.18(19)
C1 Si1 C4 112.3(2)
O1 Si1 P1 115.75(12)
C1 Si1 P1 107.50(15)
C4 Si1 P1 112.43(15)
O1 Si2 C7 106.04(18)
O1 Si2 C10 103.24(18)
C7 Si2 C10 108.6(2)
O1 Si2 P2 114.74(11)
C7 Si2 P2 109.93(16)
C10 Si2 P2 113.74(15)
C13 Si3 C16 111.5(2)
C13 Si3 P1 103.20(14)
C16 Si3 P1 111.30(16)
C13 Si3 P2 104.72(16)
C16 Si3 P2 111.75(16)
P1 Si3 P2 113.86(7)
C13 Si3 Sr1 86.72(16)
C16 Si3 Sr1 161.79(15)
P1 Si3 Sr1 61.91(5)
P2 Si3 Sr1 61.41(4)
Si1 P1 Si3 96.16(6)
Si1 P1 Sr1 99.11(6)
Si3 P1 Sr1 77.81(5)
Si2 P2 Si3 97.04(7)
Si2 P2 Sr1 100.12(5)
Si3 P2 Sr1 78.16(5)
O3 Sr1 O5 77.81(12)
O3 Sr1 O4 120.56(10)
O5 Sr1 O4 63.66(12)
O3 Sr1 O2 63.28(10)
O5 Sr1 O2 100.00(11)
O4 Sr1 O2 80.22(10)
O3 Sr1 P2 89.53(7)
O5 Sr1 P2 99.92(9)
O4 Sr1 P2 138.17(7)
O2 Sr1 P2 141.60(7)
O3 Sr1 P1 117.64(9)
O5 Sr1 P1 163.66(9)
O4 Sr1 P1 108.56(8)
O2 Sr1 P1 92.35(8)
P2 Sr1 P1 76.14(3)
O3 Sr1 Si3 93.44(8)
O5 Sr1 Si3 139.98(9)
O4 Sr1 Si3 144.78(8)
O2 Sr1 Si3 110.78(8)
P2 Sr1 Si3 40.44(3)
P1 Sr1 Si3 40.28(3)
O3 Sr1 C25 100.26(14)
O5 Sr1 C25 43.93(13)
O4 Sr1 C25 22.77(13)
O2 Sr1 C25 77.17(13)
P2 Sr1 C25 137.37(10)
P1 Sr1 C25 130.85(11)
Si3 Sr1 C25 166.22(11)
O3 Sr1 C21A 43.9(3)
O5 Sr1 C21A 85.2(3)
O4 Sr1 C21A 87.5(3)
O2 Sr1 C21A 21.7(3)
P2 Sr1 C21A 131.3(3)
P1 Sr1 C21A 109.5(2)
Si3 Sr1 C21A 115.3(2)
C25 Sr1 C21A 76.4(2)
Si1 O1 Si2 145.07(18)
C21A O2 C22 117.3(8)
C21A O2 C21B 31.8(7)
C22 O2 C21B 115.1(13)
C21A O2 Sr1 113.8(8)
C22 O2 Sr1 124.2(3)
C21B O2 Sr1 120.0(12)
C20 O3 C19 113.7(4)
C20 O3 Sr1 120.0(3)
C19 O3 Sr1 126.3(3)
C26 O4 C25 113.0(4)
C26 O4 Sr1 128.7(3)
C25 O4 Sr1 112.7(3)
C24 O5 C23 113.7(4)
C24 O5 Sr1 120.3(3)
C23 O5 Sr1 124.0(4)
C2 C1 C3 111.0(4)
C2 C1 Si1 115.8(3)
C3 C1 Si1 113.8(3)
C5 C4 C6 110.2(4)
C5 C4 Si1 115.5(4)
C6 C4 Si1 114.5(4)
C9 C7 C8 109.2(4)
C9 C7 Si2 113.9(3)
C8 C7 Si2 111.8(3)
C12 C10 C11 108.4(4)
C12 C10 Si2 115.7(3)
C11 C10 Si2 113.9(4)
C14 C13 C15 109.6(4)
C14 C13 Si3 115.1(3)
C15 C13 Si3 113.7(3)
C17 C16 C18 110.7(4)
C17 C16 Si3 115.2(3)
C18 C16 Si3 114.2(4)
O3 C20 C21B 119.6(12)
O3 C20 C21A 113.5(8)
C21B C20 C21A 31.2(7)
O2 C21A C20 115.0(12)
O2 C21A Sr1 44.5(6)
C20 C21A Sr1 80.6(8)
C20 C21B O2 111.8(18)
O5 C24 C25 110.4(4)
O4 C25 C24 111.8(4)
O4 C25 Sr1 44.6(2)
C24 C25 Sr1 81.3(3)

loop_
_geom_bond_atom_site_label_1
_geom_bond_atom_site_label_2
_geom_bond_distance
Si1 O1 1.650(3)
Si1 C1 1.892(5)
Si1 C4 1.903(5)
Si1 P1 2.2134(17)
Si2 O1 1.660(3)
Si2 C7 1.894(5)
Si2 C10 1.905(4)
Si2 P2 2.2005(16)
Si3 C13 1.911(4)
Si3 C16 1.911(5)
Si3 P1 2.2442(17)
Si3 P2 2.2483(18)
Si3 Sr1 3.3926(14)
P1 Sr1 3.0619(16)
P2 Sr1 3.0437(13)
Sr1 O3 2.562(3)
Sr1 O5 2.570(3)
Sr1 O4 2.592(3)
Sr1 O2 2.610(3)
Sr1 C25 3.408(5)
Sr1 C21A 3.406(18)
O2 C21A 1.376(17)
O2 C22 1.416(6)
O2 C21B 1.43(2)
O3 C20 1.392(5)
O3 C19 1.436(5)
O4 C26 1.416(6)
O4 C25 1.430(6)
O5 C24 1.414(6)
O5 C23 1.429(6)
C1 C2 1.519(6)
C1 C3 1.534(6)
C4 C5 1.508(6)
C4 C6 1.528(7)
C7 C9 1.526(7)
C7 C8 1.533(6)
C10 C12 1.512(6)
C10 C11 1.519(6)
C13 C14 1.526(7)
C13 C15 1.540(6)
C16 C17 1.517(7)
C16 C18 1.535(6)
C20 C21B 1.43(3)
C20 C21A 1.433(17)
C24 C25 1.469(7)

loop_
_geom_torsion_atom_site_label_1
_geom_torsion_atom_site_label_2
_geom_torsion_atom_site_label_3
_geom_torsion_atom_site_label_4
_geom_torsion
O1 Si1 P1 Si3 31.97(16)
C1 Si1 P1 Si3 148.35(17)
C4 Si1 P1 Si3 -87.59(17)
O1 Si1 P1 Sr1 -46.62(15)
C1 Si1 P1 Sr1 69.76(17)
C4 Si1 P1 Sr1 -166.18(16)
C13 Si3 P1 Si1 -176.96(17)
C16 Si3 P1 Si1 63.34(17)
P2 Si3 P1 Si1 -64.06(8)
Sr1 Si3 P1 Si1 -98.03(6)
C13 Si3 P1 Sr1 -78.94(17)
C16 Si3 P1 Sr1 161.37(16)
P2 Si3 P1 Sr1 33.97(6)
O1 Si2 P2 Si3 -32.28(15)
C7 Si2 P2 Si3 -151.67(15)
C10 Si2 P2 Si3 86.29(16)
O1 Si2 P2 Sr1 46.88(15)
C7 Si2 P2 Sr1 -72.51(15)
C10 Si2 P2 Sr1 165.45(16)
C13 Si3 P2 Si2 176.76(15)
C16 Si3 P2 Si2 -62.40(17)
P1 Si3 P2 Si2 64.76(8)
Sr1 Si3 P2 Si2 98.91(5)
C13 Si3 P2 Sr1 77.84(15)
C16 Si3 P2 Sr1 -161.32(16)
P1 Si3 P2 Sr1 -34.15(6)
Si2 P2 Sr1 O3 168.98(10)
Si3 P2 Sr1 O3 -95.87(10)
Si2 P2 Sr1 O5 91.44(10)
Si3 P2 Sr1 O5 -173.40(9)
Si2 P2 Sr1 O4 30.13(14)
Si3 P2 Sr1 O4 125.28(13)
Si2 P2 Sr1 O2 -148.27(13)
Si3 P2 Sr1 O2 -53.12(14)
Si2 P2 Sr1 P1 -72.35(6)
Si3 P2 Sr1 P1 22.80(4)
Si2 P2 Sr1 Si3 -95.15(7)
Si2 P2 Sr1 C25 64.27(18)
Si3 P2 Sr1 C25 159.42(17)
Si2 P2 Sr1 C21A -176.3(3)
Si3 P2 Sr1 C21A -81.1(3)
Si1 P1 Sr1 O3 153.54(9)
Si3 P1 Sr1 O3 59.14(9)
Si1 P1 Sr1 O5 -6.3(3)
Si3 P1 Sr1 O5 -100.7(3)
Si1 P1 Sr1 O4 -65.09(9)
Si3 P1 Sr1 O4 -159.49(8)
Si1 P1 Sr1 O2 -145.57(8)
Si3 P1 Sr1 O2 120.04(8)
Si1 P1 Sr1 P2 71.52(5)
Si3 P1 Sr1 P2 -22.88(4)
Si1 P1 Sr1 Si3 94.39(6)
Si1 P1 Sr1 C25 -70.53(15)
Si3 P1 Sr1 C25 -164.93(14)
Si1 P1 Sr1 C21A -159.2(3)
Si3 P1 Sr1 C21A 106.5(3)
C13 Si3 Sr1 O3 -23.51(16)
C16 Si3 Sr1 O3 157.4(5)
P1 Si3 Sr1 O3 -130.37(9)
P2 Si3 Sr1 O3 85.22(9)
C13 Si3 Sr1 O5 -98.60(19)
C16 Si3 Sr1 O5 82.3(5)
P1 Si3 Sr1 O5 154.54(14)
P2 Si3 Sr1 O5 10.13(14)
C13 Si3 Sr1 O4 142.02(18)
C16 Si3 Sr1 O4 -37.1(5)
P1 Si3 Sr1 O4 35.17(14)
P2 Si3 Sr1 O4 -109.25(13)
C13 Si3 Sr1 O2 39.17(16)
C16 Si3 Sr1 O2 -139.9(5)
P1 Si3 Sr1 O2 -67.69(9)
P2 Si3 Sr1 O2 147.90(9)
C13 Si3 Sr1 P2 -108.73(15)
C16 Si3 Sr1 P2 72.2(5)
P1 Si3 Sr1 P2 144.41(6)
C13 Si3 Sr1 P1 106.86(15)
C16 Si3 Sr1 P1 -72.2(5)
P2 Si3 Sr1 P1 -144.41(6)
C13 Si3 Sr1 C25 162.5(4)
C16 Si3 Sr1 C25 -16.5(7)
P1 Si3 Sr1 C25 55.7(4)
P2 Si3 Sr1 C25 -88.7(4)
C13 Si3 Sr1 C21A 16.1(3)
C16 Si3 Sr1 C21A -163.0(6)
P1 Si3 Sr1 C21A -90.8(3)
P2 Si3 Sr1 C21A 124.8(3)
C1 Si1 O1 Si2 -125.7(4)
C4 Si1 O1 Si2 116.3(4)
P1 Si1 O1 Si2 -7.6(4)
C7 Si2 O1 Si1 129.3(4)
C10 Si2 O1 Si1 -116.5(4)
P2 Si2 O1 Si1 7.8(4)
O3 Sr1 O2 C21A -23.3(6)
O5 Sr1 O2 C21A 47.5(6)
O4 Sr1 O2 C21A 108.4(6)
P2 Sr1 O2 C21A -72.7(7)
P1 Sr1 O2 C21A -143.2(6)
Si3 Sr1 O2 C21A -106.4(6)
C25 Sr1 O2 C21A 85.3(6)
O3 Sr1 O2 C22 -178.2(4)
O5 Sr1 O2 C22 -107.4(4)
O4 Sr1 O2 C22 -46.6(4)
P2 Sr1 O2 C22 132.3(3)
P1 Sr1 O2 C22 61.9(4)
Si3 Sr1 O2 C22 98.6(4)
C25 Sr1 O2 C22 -69.6(4)
C21A Sr1 O2 C22 -154.9(8)
O3 Sr1 O2 C21B 11.8(10)
O5 Sr1 O2 C21B 82.6(10)
O4 Sr1 O2 C21B 143.5(10)
P2 Sr1 O2 C21B -37.6(10)
P1 Sr1 O2 C21B -108.1(10)
Si3 Sr1 O2 C21B -71.3(10)
C25 Sr1 O2 C21B 120.4(10)
C21A Sr1 O2 C21B 35.1(9)
O5 Sr1 O3 C20 -105.4(4)
O4 Sr1 O3 C20 -56.3(4)
O2 Sr1 O3 C20 2.5(3)
P2 Sr1 O3 C20 154.4(4)
P1 Sr1 O3 C20 80.3(4)
Si3 Sr1 O3 C20 114.1(4)
C25 Sr1 O3 C20 -67.4(4)
C21A Sr1 O3 C20 -9.6(5)
O5 Sr1 O3 C19 78.8(4)
O4 Sr1 O3 C19 127.9(4)
O2 Sr1 O3 C19 -173.3(4)
P2 Sr1 O3 C19 -21.5(4)
P1 Sr1 O3 C19 -95.5(4)
Si3 Sr1 O3 C19 -61.7(4)
C25 Sr1 O3 C19 116.8(4)
C21A Sr1 O3 C19 174.5(6)
O3 Sr1 O4 C26 121.9(4)
O5 Sr1 O4 C26 177.4(4)
O2 Sr1 O4 C26 71.0(4)
P2 Sr1 O4 C26 -107.9(4)
P1 Sr1 O4 C26 -18.2(4)
Si3 Sr1 O4 C26 -41.3(4)
C25 Sr1 O4 C26 151.2(6)
C21A Sr1 O4 C26 91.6(5)
O3 Sr1 O4 C25 -29.3(3)
O5 Sr1 O4 C25 26.2(3)
O2 Sr1 O4 C25 -80.1(3)
P2 Sr1 O4 C25 100.9(3)
P1 Sr1 O4 C25 -169.3(3)
Si3 Sr1 O4 C25 167.5(3)
C21A Sr1 O4 C25 -59.6(4)
O3 Sr1 O5 C24 132.9(4)
O4 Sr1 O5 C24 -0.5(3)
O2 Sr1 O5 C24 73.2(4)
P2 Sr1 O5 C24 -139.8(3)
P1 Sr1 O5 C24 -65.3(5)
Si3 Sr1 O5 C24 -146.4(3)
C25 Sr1 O5 C24 13.8(3)
C21A Sr1 O5 C24 89.1(4)
O3 Sr1 O5 C23 -64.7(4)
O4 Sr1 O5 C23 161.8(4)
O2 Sr1 O5 C23 -124.4(4)
P2 Sr1 O5 C23 22.6(4)
P1 Sr1 O5 C23 97.0(5)
Si3 Sr1 O5 C23 15.9(5)
C25 Sr1 O5 C23 176.1(5)
C21A Sr1 O5 C23 -108.5(5)
O1 Si1 C1 C2 -54.7(4)
C4 Si1 C1 C2 57.6(4)
P1 Si1 C1 C2 -178.3(3)
O1 Si1 C1 C3 174.9(4)
C4 Si1 C1 C3 -72.8(4)
P1 Si1 C1 C3 51.4(4)
O1 Si1 C4 C5 50.1(4)
C1 Si1 C4 C5 -62.4(4)
P1 Si1 C4 C5 176.2(3)
O1 Si1 C4 C6 179.8(4)
C1 Si1 C4 C6 67.2(5)
P1 Si1 C4 C6 -54.1(4)
O1 Si2 C7 C9 -172.8(3)
C10 Si2 C7 C9 76.9(4)
P2 Si2 C7 C9 -48.2(4)
O1 Si2 C7 C8 -48.4(4)
C10 Si2 C7 C8 -158.8(4)
P2 Si2 C7 C8 76.2(4)
O1 Si2 C10 C12 175.7(3)
C7 Si2 C10 C12 -72.0(4)
P2 Si2 C10 C12 50.7(4)
O1 Si2 C10 C11 -57.7(4)
C7 Si2 C10 C11 54.6(4)
P2 Si2 C10 C11 177.3(3)
C16 Si3 C13 C14 65.2(4)
P1 Si3 C13 C14 -54.4(4)
P2 Si3 C13 C14 -173.8(3)
Sr1 Si3 C13 C14 -114.5(4)
C16 Si3 C13 C15 -62.4(4)
P1 Si3 C13 C15 178.0(3)
P2 Si3 C13 C15 58.6(4)
Sr1 Si3 C13 C15 117.9(4)
C13 Si3 C16 C17 -60.0(4)
P1 Si3 C16 C17 54.7(4)
P2 Si3 C16 C17 -176.8(3)
Sr1 Si3 C16 C17 119.1(5)
C13 Si3 C16 C18 69.8(4)
P1 Si3 C16 C18 -175.6(3)
P2 Si3 C16 C18 -47.0(4)
Sr1 Si3 C16 C18 -111.2(5)
C19 O3 C20 C21B 159.4(11)
Sr1 O3 C20 C21B -16.9(12)
C19 O3 C20 C21A -166.2(7)
Sr1 O3 C20 C21A 17.5(9)
C22 O2 C21A C20 -160.2(8)
C21B O2 C21A C20 -66(3)
Sr1 O2 C21A C20 43.0(12)
C22 O2 C21A Sr1 156.8(7)
C21B O2 C21A Sr1 -109(3)
O3 C20 C21A O2 -40.4(13)
C21B C20 C21A O2 68(3)
O3 C20 C21A Sr1 -11.4(6)
C21B C20 C21A Sr1 97(3)
O3 Sr1 C21A O2 149.4(8)
O5 Sr1 C21A O2 -133.2(6)
O4 Sr1 C21A O2 -69.4(6)
P2 Sr1 C21A O2 127.9(5)
P1 Sr1 C21A O2 39.4(7)
Si3 Sr1 C21A O2 82.7(6)
C25 Sr1 C21A O2 -89.5(6)
O3 Sr1 C21A C20 8.2(4)
O5 Sr1 C21A C20 85.6(6)
O4 Sr1 C21A C20 149.4(6)
O2 Sr1 C21A C20 -141.2(11)
P2 Sr1 C21A C20 -13.3(8)
P1 Sr1 C21A C20 -101.8(6)
Si3 Sr1 C21A C20 -58.5(7)
C25 Sr1 C21A C20 129.3(6)
O3 C20 C21B O2 26(2)
C21A C20 C21B O2 -61(2)
C21A O2 C21B C20 63(3)
C22 O2 C21B C20 165.2(11)
Sr1 O2 C21B C20 -23.9(19)
C23 O5 C24 C25 171.8(5)
Sr1 O5 C24 C25 -24.1(6)
C26 O4 C25 C24 153.7(5)
Sr1 O4 C25 C24 -50.4(5)
C26 O4 C25 Sr1 -155.9(5)
O5 C24 C25 O4 48.8(6)
O5 C24 C25 Sr1 15.6(4)
O3 Sr1 C25 O4 154.7(3)
O5 Sr1 C25 O4 -145.2(4)
O2 Sr1 C25 O4 95.3(3)
P2 Sr1 C25 O4 -104.7(3)
P1 Sr1 C25 O4 13.4(4)
Si3 Sr1 C25 O4 -31.5(6)
C21A Sr1 C25 O4 117.6(4)
O3 Sr1 C25 C24 -71.7(3)
O5 Sr1 C25 C24 -11.5(3)
O4 Sr1 C25 C24 133.6(5)
O2 Sr1 C25 C24 -131.1(4)
P2 Sr1 C25 C24 28.9(4)
P1 Sr1 C25 C24 147.0(3)
Si3 Sr1 C25 C24 102.1(5)
C21A Sr1 C25 C24 -108.8(4)
